data_1532491
loop_
_publ_author_name
'Wu, Di'
'Ganguly, Rakesh'
'Li, Yongxin'
'Hoo, Sin Ni'
'Hirao, Hajime'
'Kinjo, Rei'

_publ_section_title
;
 Reversible [4 + 2] cycloaddition reaction of 1,3,2,5-diazadiborinine with
 ethylene
;
_journal_issue 12
_journal_name_full 'Chem. Sci.'
_journal_page_first 7150
_journal_paper_doi 10.1039/C5SC03174E
_journal_volume 6
_journal_year 2015
_chemical_formula_sum 'C30 H34 B2 N2 O2'
_chemical_formula_weight 476.21
_space_group_crystal_system triclinic
_space_group_IT_number 2
_space_group_name_Hall '-P 1'
_space_group_name_H-M_alt 'P -1'
_symmetry_space_group_name_Hall '-P 1'
_symmetry_space_group_name_H-M 'P -1'
_atom_sites_solution_hydrogens geom
_audit_update_record
;
2015-08-14 deposited with the CCDC.
2015-09-23 downloaded from the CCDC.
;
_cell_angle_alpha 73.663(4)
_cell_angle_beta 81.968(4)
_cell_angle_gamma 79.686(4)
_cell_formula_units_Z 4
_cell_length_a 12.0335(18)
_cell_length_b 13.357(2)
_cell_length_c 17.045(3)
_cell_measurement_reflns_used 2626
_cell_measurement_temperature 153.(2)
_cell_measurement_theta_max 20.7571
_cell_measurement_theta_min 2.7898
_cell_volume 2575.0(7)
_computing_cell_refinement 'SAINT V8.34A (Bruker AXS Inc., 2013)'
_computing_data_collection 'APEX2 (Bruker AXS Inc., 2014)'
_computing_data_reduction 'SAINT V8.34A (Bruker AXS Inc., 2013)'
_computing_molecular_graphics 'XP (Bruker AXS Inc., 2014)'
_computing_publication_material 'APEX2 (Bruker AXS Inc., 2014)'
_computing_structure_refinement 'SHELXL-2014/7 (Sheldrick, 2014)'
_computing_structure_solution 'SHELXT (Bruker AXS Inc., 2014)'
_diffrn_ambient_temperature 153.(2)
_diffrn_detector_area_resol_mean 8.3333
_diffrn_measured_fraction_theta_full 0.986
_diffrn_measured_fraction_theta_max 0.986
_diffrn_measurement_device_type 'CCD area detector'
_diffrn_measurement_method 'phi and omega scans'
_diffrn_radiation_monochromator graphite
_diffrn_radiation_type MoK\a
_diffrn_radiation_wavelength 0.71073
_diffrn_reflns_av_R_equivalents 0.0814
_diffrn_reflns_av_unetI/netI 0.1475
_diffrn_reflns_limit_h_max 14
_diffrn_reflns_limit_h_min -14
_diffrn_reflns_limit_k_max 16
_diffrn_reflns_limit_k_min -15
_diffrn_reflns_limit_l_max 20
_diffrn_reflns_limit_l_min 0
_diffrn_reflns_number 9199
_diffrn_reflns_theta_full 25.25
_diffrn_reflns_theta_max 25.25
_diffrn_reflns_theta_min 1.25
_diffrn_source 'fine-focus sealed tube'
_exptl_absorpt_coefficient_mu 0.075
_exptl_absorpt_correction_T_max 1.00
_exptl_absorpt_correction_T_min 0.99
_exptl_absorpt_correction_type multi-scan
_exptl_absorpt_process_details 'TWINABS (Bruker AXS Inc.)'
_exptl_crystal_colour colourless
_exptl_crystal_density_diffrn 1.228
_exptl_crystal_density_method 'not measured'
_exptl_crystal_description plate
_exptl_crystal_F_000 1016
_exptl_crystal_size_max 0.180
_exptl_crystal_size_mid 0.100
_exptl_crystal_size_min 0.040
_refine_diff_density_max 0.555
_refine_diff_density_min -0.376
_refine_ls_extinction_method none
_refine_ls_goodness_of_fit_ref 1.046
_refine_ls_hydrogen_treatment constr
_refine_ls_matrix_type full
_refine_ls_number_parameters 659
_refine_ls_number_reflns 9199
_refine_ls_number_restraints 0
_refine_ls_restrained_S_all 1.046
_refine_ls_R_factor_all 0.1718
_refine_ls_R_factor_gt 0.0858
_refine_ls_shift/su_max 0.000
_refine_ls_shift/su_mean 0.000
_refine_ls_structure_factor_coef Fsqd
_refine_ls_weighting_details 'w=1/[\s^2^(Fo^2^)+(0.0889P)^2^+3.4210P] where P=(Fo^2^+2Fc^2^)/3'
_refine_ls_weighting_scheme calc
_refine_ls_wR_factor_gt 0.1850
_refine_ls_wR_factor_ref 0.2381
_reflns_number_gt 5395
_reflns_number_total 9199
_reflns_threshold_expression 'I > 2\s(I)'
_cod_data_source_file c5sc03174e2.cif
_cod_data_source_block I
_cod_depositor_comments 'Adding full bibliography for 1532490--1532494.cif.'
_cod_database_code 1532491

loop_
_space_group_symop_operation_xyz
'x, y, z'
'-x, -y, -z'

loop_
_atom_site_type_symbol
_atom_site_label
_atom_site_fract_x
_atom_site_fract_y
_atom_site_fract_z
_atom_site_U_iso_or_equiv
_atom_site_adp_type
_atom_site_calc_flag
_atom_site_refinement_flags_adp
_atom_site_refinement_flags_posn
_atom_site_occupancy
B B1 0.7239(6) 0.4884(5) 0.1460(4) 0.0234(15) Uani d . . 1
B B2 0.6533(5) 0.3093(5) 0.1296(4) 0.0206(14) Uani d . . 1
B B3 0.2278(5) 0.1992(5) 0.4471(4) 0.0242(15) Uani d . . 1
B B4 0.1542(6) 0.1163(5) 0.3335(4) 0.0242(15) Uani d . . 1
C C1 0.5957(4) 0.5148(4) 0.1084(3) 0.0224(13) Uani d . . 1
H H1 0.6046 0.5637 0.0523 0.027 Uiso calc U R 1
C C2 0.5608(4) 0.4129(4) 0.0979(4) 0.0231(13) Uani d . . 1
H H2A 0.5523 0.4221 0.0393 0.028 Uiso calc U R 1
H H2B 0.4862 0.4018 0.1293 0.028 Uiso calc U R 1
C C3 0.7972(4) 0.4256(4) 0.0841(3) 0.0206(13) Uani d . . 1
C C4 0.9270(5) 0.3833(5) -0.0143(4) 0.0299(14) Uani d . . 1
H H4A 1.0009 0.3449 0.0045 0.036 Uiso calc U R 1
H H4B 0.9377 0.4164 -0.0741 0.036 Uiso calc U R 1
C C5 0.8386(5) 0.3082(5) 0.0047(3) 0.0247(14) Uani d . . 1
C C6 0.7621(6) 0.3328(7) -0.0639(4) 0.056(2) Uani d . . 1
H H6A 0.7046 0.2854 -0.0484 0.084 Uiso calc U R 1
H H6B 0.8076 0.3227 -0.1142 0.084 Uiso calc U R 1
H H6C 0.7247 0.4061 -0.0734 0.084 Uiso calc U R 1
C C7 0.8967(6) 0.1957(5) 0.0229(4) 0.048(2) Uani d . . 1
H H7A 0.9304 0.1776 0.0752 0.072 Uiso calc U R 1
H H7B 0.9564 0.1875 -0.0212 0.072 Uiso calc U R 1
H H7C 0.8411 0.1488 0.0267 0.072 Uiso calc U R 1
C C8 0.7005(4) 0.3959(4) 0.2274(3) 0.0214(13) Uani d . . 1
C C9 0.6442(6) 0.3164(5) 0.3579(4) 0.0353(16) Uani d . . 1
H H9A 0.5655 0.3413 0.3776 0.042 Uiso calc U R 1
H H9B 0.6876 0.282 0.4061 0.042 Uiso calc U R 1
C C10 0.6448(5) 0.2391(5) 0.3060(3) 0.0278(14) Uani d . . 1
C C11 0.7393(6) 0.1463(5) 0.3269(4) 0.0411(17) Uani d . . 1
H H11A 0.7452 0.1032 0.2881 0.062 Uiso calc U R 1
H H11B 0.7223 0.1033 0.3828 0.062 Uiso calc U R 1
H H11C 0.8114 0.1726 0.3231 0.062 Uiso calc U R 1
C C12 0.5303(5) 0.2020(5) 0.3142(4) 0.0345(16) Uani d . . 1
H H12A 0.4726 0.2627 0.2948 0.052 Uiso calc U R 1
H H12B 0.5094 0.1676 0.372 0.052 Uiso calc U R 1
H H12C 0.535 0.1518 0.2812 0.052 Uiso calc U R 1
C C13 0.7790(4) 0.5860(4) 0.1527(3) 0.0212(13) Uani d . . 1
C C14 0.7767(5) 0.6779(5) 0.0873(4) 0.0297(14) Uani d . . 1
H H14 0.7402 0.682 0.0404 0.036 Uiso calc U R 1
C C15 0.8265(5) 0.7625(5) 0.0899(4) 0.0386(17) Uani d . . 1
H H15 0.8232 0.8238 0.045 0.046 Uiso calc U R 1
C C16 0.8798(5) 0.7589(6) 0.1560(5) 0.0443(19) Uani d . . 1
H H16 0.9147 0.8169 0.1569 0.053 Uiso calc U R 1
C C17 0.8830(6) 0.6706(6) 0.2218(4) 0.0439(18) Uani d . . 1
H H17 0.9196 0.6681 0.2684 0.053 Uiso calc U R 1
C C18 0.8331(5) 0.5855(5) 0.2203(4) 0.0325(15) Uani d . . 1
H H18 0.8357 0.5254 0.2662 0.039 Uiso calc U R 1
C C19 0.6219(5) 0.1995(4) 0.1209(3) 0.0237(13) Uani d . . 1
C C20 0.6904(6) 0.1021(5) 0.1454(3) 0.0315(15) Uani d . . 1
H H20 0.7583 0.0981 0.1693 0.038 Uiso calc U R 1
C C21 0.6606(7) 0.0104(5) 0.1353(4) 0.0446(19) Uani d . . 1
H H21 0.7083 -0.0549 0.153 0.054 Uiso calc U R 1
C C22 0.5646(7) 0.0127(6) 0.1005(4) 0.050(2) Uani d . . 1
H H22 0.5453 -0.05 0.0936 0.06 Uiso calc U R 1
C C23 0.4954(6) 0.1090(6) 0.0752(4) 0.0411(17) Uani d . . 1
H H23 0.4283 0.1126 0.0505 0.049 Uiso calc U R 1
C C24 0.5242(5) 0.1992(5) 0.0861(3) 0.0274(14) Uani d . . 1
H H24 0.4753 0.2639 0.069 0.033 Uiso calc U R 1
C C25 0.5095(5) 0.5738(4) 0.1598(3) 0.0230(13) Uani d . . 1
C C26 0.4439(5) 0.5232(5) 0.2297(4) 0.0314(15) Uani d . . 1
H H26 0.4523 0.4483 0.2457 0.038 Uiso calc U R 1
C C27 0.3672(5) 0.5795(5) 0.2762(4) 0.0353(16) Uani d . . 1
H H27 0.3253 0.5427 0.3238 0.042 Uiso calc U R 1
C C28 0.3514(5) 0.6878(5) 0.2542(4) 0.0380(16) Uani d . . 1
H H28 0.298 0.7262 0.2856 0.046 Uiso calc U R 1
C C29 0.4146(5) 0.7402(5) 0.1854(4) 0.0367(16) Uani d . . 1
H H29 0.4044 0.8151 0.1693 0.044 Uiso calc U R 1
C C30 0.4926(5) 0.6837(4) 0.1400(4) 0.0272(14) Uani d . . 1
H H30 0.5362 0.7212 0.0937 0.033 Uiso calc U R 1
C C31 0.0957(4) 0.1619(5) 0.4782(3) 0.0242(13) Uani d . . 1
H H31 0.1027 0.1042 0.5302 0.029 Uiso calc U R 1
C C32 0.0612(5) 0.1137(5) 0.4136(3) 0.0261(14) Uani d . . 1
H H32A -0.0124 0.153 0.3948 0.031 Uiso calc U R 1
H H32B 0.0502 0.0396 0.4404 0.031 Uiso calc U R 1
C C33 0.2060(4) 0.2745(4) 0.3582(3) 0.0217(13) Uani d . . 1
C C34 0.1447(5) 0.4212(4) 0.2617(3) 0.0292(14) Uani d . . 1
H H34A 0.186 0.4746 0.2216 0.035 Uiso calc U R 1
H H34B 0.066 0.4543 0.2735 0.035 Uiso calc U R 1
C C35 0.1450(5) 0.3259(5) 0.2278(3) 0.0262(14) Uani d . . 1
C C36 0.2381(5) 0.3234(5) 0.1577(3) 0.0374(16) Uani d . . 1
H H36A 0.3117 0.3207 0.1772 0.056 Uiso calc U R 1
H H36B 0.2237 0.3871 0.1126 0.056 Uiso calc U R 1
H H36C 0.2389 0.2609 0.1382 0.056 Uiso calc U R 1
C C37 0.0302(5) 0.3240(5) 0.2022(4) 0.0339(15) Uani d . . 1
H H37A 0.0341 0.2631 0.18 0.051 Uiso calc U R 1
H H37B 0.0083 0.389 0.1601 0.051 Uiso calc U R 1
H H37C -0.0263 0.3185 0.2501 0.051 Uiso calc U R 1
C C38 0.2976(4) 0.0929(5) 0.4289(3) 0.0235(13) Uani d . . 1
C C39 0.4201(5) -0.0580(5) 0.4378(4) 0.0289(14) Uani d . . 1
H H39A 0.4273 -0.1256 0.481 0.035 Uiso calc U R 1
H H39B 0.4951 -0.0497 0.4063 0.035 Uiso calc U R 1
C C40 0.3310(5) -0.0551(4) 0.3808(4) 0.0276(14) Uani d . . 1
C C41 0.3907(6) -0.0738(5) 0.3010(4) 0.0413(17) Uani d . . 1
H H41A 0.3349 -0.0819 0.2673 0.062 Uiso calc U R 1
H H41B 0.4464 -0.1381 0.3126 0.062 Uiso calc U R 1
H H41C 0.4295 -0.0136 0.2714 0.062 Uiso calc U R 1
C C42 0.2489(6) -0.1328(5) 0.4212(4) 0.0401(17) Uani d . . 1
H H42A 0.2134 -0.1187 0.4731 0.06 Uiso calc U R 1
H H42B 0.2901 -0.2048 0.4319 0.06 Uiso calc U R 1
H H42C 0.1902 -0.1251 0.3846 0.06 Uiso calc U R 1
C C43 0.2849(5) 0.2423(5) 0.5095(3) 0.0254(14) Uani d . . 1
C C44 0.3434(5) 0.3289(5) 0.4838(4) 0.0325(15) Uani d . . 1
H H44 0.3495 0.3645 0.427 0.039 Uiso calc U R 1
C C45 0.3932(6) 0.3655(5) 0.5369(4) 0.0452(18) Uani d . . 1
H H45 0.4324 0.4248 0.5166 0.054 Uiso calc U R 1
C C46 0.3851(5) 0.3148(6) 0.6198(4) 0.0444(19) Uani d . . 1
H H46 0.4165 0.34 0.6575 0.053 Uiso calc U R 1
C C47 0.3314(5) 0.2279(6) 0.6468(4) 0.0397(17) Uani d . . 1
H H47 0.3275 0.1914 0.7034 0.048 Uiso calc U R 1
C C48 0.2825(5) 0.1921(5) 0.5928(4) 0.0335(15) Uani d . . 1
H H48 0.2462 0.131 0.6135 0.04 Uiso calc U R 1
C C49 0.1253(5) 0.0676(4) 0.2641(3) 0.0248(13) Uani d . . 1
C C50 0.1962(5) 0.0655(5) 0.1917(4) 0.0303(14) Uani d . . 1
H H50 0.2631 0.0973 0.1817 0.036 Uiso calc U R 1
C C51 0.1720(6) 0.0183(5) 0.1340(4) 0.0379(16) Uani d . . 1
H H51 0.2227 0.0173 0.0861 0.046 Uiso calc U R 1
C C52 0.0742(6) -0.0270(5) 0.1466(4) 0.0423(18) Uani d . . 1
H H52 0.0562 -0.0582 0.1072 0.051 Uiso calc U R 1
C C53 0.0031(6) -0.0262(5) 0.2173(4) 0.0398(17) Uani d . . 1
H H53 -0.0639 -0.058 0.2268 0.048 Uiso calc U R 1
C C54 0.0281(5) 0.0206(5) 0.2752(4) 0.0310(15) Uani d . . 1
H H54 -0.0225 0.0203 0.3232 0.037 Uiso calc U R 1
C C55 0.0131(5) 0.2517(5) 0.4987(4) 0.0266(14) Uani d . . 1
C C56 -0.0490(5) 0.3279(5) 0.4405(4) 0.0374(16) Uani d . . 1
H H56 -0.0429 0.3212 0.386 0.045 Uiso calc U R 1
C C57 -0.1199(6) 0.4136(6) 0.4605(4) 0.0471(19) Uani d . . 1
H H57 -0.1607 0.4646 0.4194 0.056 Uiso calc U R 1
C C58 -0.1315(5) 0.4253(6) 0.5387(4) 0.0440(18) Uani d . . 1
H H58 -0.1778 0.4851 0.5516 0.053 Uiso calc U R 1
C C59 -0.0755(5) 0.3496(6) 0.5977(4) 0.0456(19) Uani d . . 1
H H59 -0.0855 0.3554 0.6526 0.055 Uiso calc U R 1
C C60 -0.0036(5) 0.2637(5) 0.5784(4) 0.0338(15) Uani d . . 1
H H60 0.0347 0.2122 0.6205 0.041 Uiso calc U R 1
N N1 0.7715(4) 0.3381(3) 0.0784(3) 0.0197(10) Uani d . . 1
N N2 0.6714(4) 0.3093(4) 0.2212(3) 0.0215(11) Uani d . . 1
N N3 0.1751(4) 0.2368(4) 0.3027(3) 0.0230(11) Uani d . . 1
N N4 0.2706(4) 0.0551(3) 0.3731(3) 0.0218(11) Uani d . . 1
O O1 0.8819(3) 0.4632(3) 0.0302(2) 0.0253(9) Uani d . . 1
O O2 0.6970(3) 0.4039(3) 0.3044(2) 0.0264(9) Uani d . . 1
O O3 0.2015(3) 0.3794(3) 0.3370(2) 0.0258(9) Uani d . . 1
O O4 0.3792(3) 0.0301(3) 0.4742(2) 0.0267(9) Uani d . . 1

loop_
_atom_site_aniso_label
_atom_site_aniso_U_11
_atom_site_aniso_U_22
_atom_site_aniso_U_33
_atom_site_aniso_U_12
_atom_site_aniso_U_13
_atom_site_aniso_U_23
B1 0.029(4) 0.019(4) 0.024(4) -0.003(3) -0.006(3) -0.006(3)
B2 0.025(3) 0.024(4) 0.015(3) -0.010(3) 0.002(3) -0.008(3)
B3 0.022(3) 0.031(4) 0.022(4) -0.007(3) -0.001(3) -0.009(3)
B4 0.026(3) 0.025(4) 0.023(4) -0.006(3) -0.004(3) -0.005(3)
C1 0.024(3) 0.023(3) 0.021(3) -0.008(2) -0.002(2) -0.005(3)
C2 0.022(3) 0.021(3) 0.029(3) -0.008(2) -0.006(3) -0.006(3)
C3 0.015(3) 0.026(3) 0.022(3) -0.004(2) -0.006(2) -0.005(3)
C4 0.033(3) 0.033(4) 0.029(3) -0.012(3) 0.006(3) -0.017(3)
C5 0.033(3) 0.032(4) 0.012(3) -0.012(3) 0.005(3) -0.008(3)
C6 0.053(5) 0.106(7) 0.022(4) -0.040(5) 0.003(3) -0.023(4)
C7 0.055(4) 0.031(4) 0.057(5) -0.017(3) 0.032(4) -0.021(4)
C8 0.017(3) 0.025(3) 0.023(3) 0.000(2) -0.004(2) -0.009(3)
C9 0.045(4) 0.038(4) 0.023(3) -0.016(3) 0.003(3) -0.004(3)
C10 0.027(3) 0.031(4) 0.020(3) -0.006(3) 0.000(3) 0.001(3)
C11 0.048(4) 0.034(4) 0.033(4) -0.001(3) -0.007(3) 0.003(3)
C12 0.034(3) 0.040(4) 0.027(3) -0.016(3) 0.007(3) -0.004(3)
C13 0.017(3) 0.025(3) 0.024(3) -0.002(2) -0.001(2) -0.012(3)
C14 0.026(3) 0.032(4) 0.032(4) -0.006(3) -0.001(3) -0.010(3)
C15 0.038(4) 0.027(4) 0.055(5) -0.017(3) 0.009(3) -0.015(3)
C16 0.032(4) 0.046(5) 0.069(5) -0.022(3) 0.011(4) -0.036(4)
C17 0.043(4) 0.059(5) 0.044(4) -0.023(4) -0.003(3) -0.027(4)
C18 0.030(3) 0.046(4) 0.028(3) -0.018(3) 0.000(3) -0.014(3)
C19 0.028(3) 0.026(3) 0.020(3) -0.006(3) 0.002(3) -0.011(3)
C20 0.043(4) 0.025(4) 0.023(3) -0.008(3) 0.008(3) -0.004(3)
C21 0.070(5) 0.022(4) 0.037(4) -0.005(4) 0.008(4) -0.008(3)
C22 0.078(6) 0.039(5) 0.042(4) -0.035(4) 0.025(4) -0.024(4)
C23 0.046(4) 0.048(5) 0.037(4) -0.024(4) 0.008(3) -0.019(4)
C24 0.032(3) 0.029(4) 0.026(3) -0.014(3) 0.002(3) -0.012(3)
C25 0.022(3) 0.025(3) 0.027(3) -0.008(3) -0.009(3) -0.008(3)
C26 0.028(3) 0.031(4) 0.032(4) -0.011(3) 0.000(3) -0.003(3)
C27 0.030(3) 0.039(4) 0.036(4) -0.012(3) 0.007(3) -0.008(3)
C28 0.039(4) 0.039(4) 0.047(4) -0.014(3) 0.007(3) -0.028(3)
C29 0.036(4) 0.032(4) 0.048(4) -0.008(3) 0.000(3) -0.020(3)
C30 0.028(3) 0.023(4) 0.031(3) -0.009(3) -0.001(3) -0.005(3)
C31 0.025(3) 0.028(4) 0.022(3) -0.009(3) 0.000(3) -0.009(3)
C32 0.024(3) 0.028(4) 0.028(3) -0.003(3) -0.004(3) -0.009(3)
C33 0.022(3) 0.018(3) 0.026(3) -0.008(2) 0.003(3) -0.006(3)
C34 0.038(4) 0.020(3) 0.029(3) -0.006(3) -0.012(3) 0.000(3)
C35 0.030(3) 0.031(4) 0.016(3) -0.006(3) -0.001(3) -0.003(3)
C36 0.047(4) 0.043(4) 0.020(3) -0.013(3) -0.001(3) -0.002(3)
C37 0.035(4) 0.035(4) 0.032(4) -0.004(3) -0.020(3) -0.002(3)
C38 0.019(3) 0.027(3) 0.022(3) -0.006(3) -0.002(3) -0.001(3)
C39 0.031(3) 0.022(3) 0.038(4) 0.001(3) -0.008(3) -0.015(3)
C40 0.032(3) 0.022(3) 0.028(3) 0.004(3) -0.006(3) -0.008(3)
C41 0.043(4) 0.038(4) 0.046(4) 0.004(3) -0.014(3) -0.017(3)
C42 0.053(4) 0.026(4) 0.042(4) -0.014(3) -0.016(3) 0.001(3)
C43 0.021(3) 0.029(4) 0.027(3) -0.003(3) 0.002(3) -0.011(3)
C44 0.035(3) 0.030(4) 0.038(4) -0.011(3) -0.008(3) -0.014(3)
C45 0.053(5) 0.037(4) 0.054(5) -0.010(3) -0.019(4) -0.018(4)
C46 0.035(4) 0.064(5) 0.050(5) 0.000(4) -0.020(3) -0.036(4)
C47 0.037(4) 0.065(5) 0.019(3) 0.008(4) -0.010(3) -0.021(3)
C48 0.031(3) 0.040(4) 0.028(4) -0.002(3) 0.002(3) -0.012(3)
C49 0.030(3) 0.022(3) 0.023(3) -0.003(3) -0.008(3) -0.004(3)
C50 0.036(3) 0.027(4) 0.026(3) -0.001(3) -0.004(3) -0.007(3)
C51 0.044(4) 0.044(4) 0.029(4) -0.007(3) -0.002(3) -0.015(3)
C52 0.057(5) 0.041(4) 0.040(4) -0.011(4) -0.015(4) -0.021(3)
C53 0.040(4) 0.037(4) 0.050(4) -0.014(3) -0.012(4) -0.013(3)
C54 0.028(3) 0.030(4) 0.038(4) -0.009(3) -0.009(3) -0.010(3)
C55 0.021(3) 0.031(4) 0.029(3) -0.005(3) 0.000(3) -0.008(3)
C56 0.036(4) 0.047(4) 0.027(4) -0.005(3) 0.009(3) -0.013(3)
C57 0.048(4) 0.048(5) 0.033(4) 0.010(4) 0.002(3) -0.003(4)
C58 0.030(4) 0.045(4) 0.058(5) 0.006(3) 0.002(4) -0.025(4)
C59 0.035(4) 0.074(6) 0.039(4) -0.004(4) 0.001(3) -0.036(4)
C60 0.030(3) 0.042(4) 0.032(4) -0.002(3) -0.003(3) -0.015(3)
N1 0.021(2) 0.020(3) 0.020(3) -0.007(2) -0.003(2) -0.006(2)
N2 0.023(2) 0.022(3) 0.016(3) -0.007(2) 0.003(2) 0.000(2)
N3 0.025(3) 0.022(3) 0.022(3) -0.002(2) -0.008(2) -0.005(2)
N4 0.023(2) 0.021(3) 0.023(3) -0.002(2) -0.004(2) -0.009(2)
O1 0.024(2) 0.032(2) 0.022(2) -0.0095(18) 0.0053(18) -0.0105(18)
O2 0.035(2) 0.028(2) 0.018(2) -0.0128(19) 0.0006(18) -0.0057(18)
O3 0.036(2) 0.020(2) 0.023(2) -0.0079(18) -0.0063(18) -0.0039(18)
O4 0.032(2) 0.024(2) 0.025(2) 0.0011(19) -0.0084(18) -0.0078(18)

loop_
_atom_type_symbol
_atom_type_description
_atom_type_scat_dispersion_real
_atom_type_scat_dispersion_imag
_atom_type_scat_source
C C 0.0033 0.0016 'International Tables Vol C Tables 4.2.6.8 and 6.1.1.4'
H H 0.0000 0.0000 'International Tables Vol C Tables 4.2.6.8 and 6.1.1.4'
B B 0.0013 0.0007 'International Tables Vol C Tables 4.2.6.8 and 6.1.1.4'
N N 0.0061 0.0033 'International Tables Vol C Tables 4.2.6.8 and 6.1.1.4'
O O 0.0106 0.0060 'International Tables Vol C Tables 4.2.6.8 and 6.1.1.4'

loop_
_geom_angle_atom_site_label_1
_geom_angle_atom_site_label_2
_geom_angle_atom_site_label_3
_geom_angle
C3 B1 C13 113.4(5)
C3 B1 C8 102.9(5)
C13 B1 C8 119.2(5)
C3 B1 C1 100.6(4)
C13 B1 C1 117.7(5)
C8 B1 C1 100.2(4)
N2 B2 N1 103.0(4)
N2 B2 C2 105.2(4)
N1 B2 C2 105.0(4)
N2 B2 C19 114.8(5)
N1 B2 C19 112.7(5)
C2 B2 C19 114.9(5)
C33 B3 C38 103.8(5)
C33 B3 C43 118.9(5)
C38 B3 C43 113.6(5)
C33 B3 C31 99.9(4)
C38 B3 C31 100.5(5)
C43 B3 C31 117.5(5)
N3 B4 C49 115.3(5)
N3 B4 N4 103.4(4)
C49 B4 N4 112.2(5)
N3 B4 C32 103.8(5)
C49 B4 C32 117.0(5)
N4 B4 C32 103.6(4)
C25 C1 C2 115.0(4)
C25 C1 B1 110.1(4)
C2 C1 B1 110.8(4)
C1 C2 B2 112.1(4)
N1 C3 O1 115.2(5)
N1 C3 B1 121.2(5)
O1 C3 B1 123.3(5)
O1 C4 C5 105.7(4)
C7 C5 N1 113.8(5)
C7 C5 C6 111.6(6)
N1 C5 C6 109.2(5)
C7 C5 C4 109.9(5)
N1 C5 C4 99.8(4)
C6 C5 C4 111.9(5)
N2 C8 O2 115.0(5)
N2 C8 B1 119.8(5)
O2 C8 B1 124.8(5)
O2 C9 C10 106.0(4)
N2 C10 C12 111.6(5)
N2 C10 C11 110.5(5)
C12 C10 C11 111.3(5)
N2 C10 C9 100.0(4)
C12 C10 C9 112.3(5)
C11 C10 C9 110.7(5)
C18 C13 C14 116.4(5)
C18 C13 B1 123.8(5)
C14 C13 B1 119.8(5)
C15 C14 C13 121.4(6)
C16 C15 C14 120.7(6)
C15 C16 C17 119.7(6)
C16 C17 C18 120.2(6)
C17 C18 C13 121.5(6)
C24 C19 C20 116.2(5)
C24 C19 B2 120.4(5)
C20 C19 B2 123.3(5)
C21 C20 C19 121.1(6)
C22 C21 C20 121.4(7)
C21 C22 C23 118.5(6)
C24 C23 C22 120.1(7)
C23 C24 C19 122.7(6)
C30 C25 C26 116.0(5)
C30 C25 C1 120.7(5)
C26 C25 C1 123.3(5)
C27 C26 C25 121.9(6)
C28 C27 C26 120.7(6)
C27 C28 C29 118.9(6)
C30 C29 C28 120.3(6)
C29 C30 C25 122.3(6)
C55 C31 C32 115.9(5)
C55 C31 B3 110.2(5)
C32 C31 B3 109.4(4)
C31 C32 B4 113.8(4)
N3 C33 O3 114.4(5)
N3 C33 B3 120.0(5)
O3 C33 B3 125.0(5)
O3 C34 C35 105.7(4)
C37 C35 N3 112.2(5)
C37 C35 C36 111.7(5)
N3 C35 C36 110.1(5)
C37 C35 C34 111.8(5)
N3 C35 C34 99.9(4)
C36 C35 C34 110.6(5)
N4 C38 O4 114.4(5)
N4 C38 B3 121.1(5)
O4 C38 B3 124.2(5)
O4 C39 C40 105.5(4)
N4 C40 C41 113.9(5)
N4 C40 C42 109.4(5)
C41 C40 C42 112.3(5)
N4 C40 C39 99.8(4)
C41 C40 C39 109.0(5)
C42 C40 C39 111.9(5)
C48 C43 C44 115.2(6)
C48 C43 B3 121.7(5)
C44 C43 B3 123.1(5)
C45 C44 C43 123.4(6)
C46 C45 C44 119.2(6)
C47 C46 C45 119.0(6)
C46 C47 C48 121.1(6)
C47 C48 C43 122.2(6)
C54 C49 C50 116.2(5)
C54 C49 B4 120.3(5)
C50 C49 B4 123.4(5)
C51 C50 C49 122.4(6)
C52 C51 C50 119.9(6)
C53 C52 C51 118.9(6)
C52 C53 C54 120.9(6)
C49 C54 C53 121.6(6)
C56 C55 C60 116.3(6)
C56 C55 C31 123.0(5)
C60 C55 C31 120.7(5)
C55 C56 C57 121.6(6)
C58 C57 C56 120.8(7)
C59 C58 C57 119.0(6)
C58 C59 C60 120.7(6)
C55 C60 C59 121.6(6)
C3 N1 C5 109.8(4)
C3 N1 B2 113.5(4)
C5 N1 B2 133.1(4)
C8 N2 C10 109.6(5)
C8 N2 B2 114.7(4)
C10 N2 B2 134.9(4)
C33 N3 C35 109.9(4)
C33 N3 B4 115.3(4)
C35 N3 B4 133.5(4)
C38 N4 C40 110.3(5)
C38 N4 B4 114.1(5)
C40 N4 B4 131.7(4)
C3 O1 C4 106.7(4)
C8 O2 C9 107.0(4)
C33 O3 C34 107.5(4)
C38 O4 C39 106.9(4)

loop_
_geom_bond_atom_site_label_1
_geom_bond_atom_site_label_2
_geom_bond_distance
B1 C3 1.601(9)
B1 C13 1.603(8)
B1 C8 1.607(8)
B1 C1 1.692(8)
B2 N2 1.607(7)
B2 N1 1.610(7)
B2 C2 1.625(8)
B2 C19 1.629(8)
B3 C33 1.592(9)
B3 C38 1.601(9)
B3 C43 1.620(8)
B3 C31 1.719(8)
B4 N3 1.601(8)
B4 C49 1.604(9)
B4 N4 1.621(8)
B4 C32 1.637(8)
C1 C25 1.519(8)
C1 C2 1.557(7)
C3 N1 1.293(7)
C3 O1 1.340(6)
C4 O1 1.464(7)
C4 C5 1.531(7)
C5 C7 1.505(9)
C5 N1 1.508(7)
C5 C6 1.517(8)
C8 N2 1.302(7)
C8 O2 1.341(6)
C9 O2 1.451(6)
C9 C10 1.536(8)
C10 N2 1.512(7)
C10 C12 1.522(8)
C10 C11 1.523(8)
C13 C18 1.398(8)
C13 C14 1.405(8)
C14 C15 1.384(8)
C15 C16 1.357(9)
C16 C17 1.380(10)
C17 C18 1.385(8)
C19 C24 1.390(8)
C19 C20 1.397(8)
C20 C21 1.397(9)
C21 C22 1.362(10)
C22 C23 1.393(10)
C23 C24 1.377(8)
C25 C30 1.394(8)
C25 C26 1.405(8)
C26 C27 1.389(8)
C27 C28 1.373(9)
C28 C29 1.387(9)
C29 C30 1.387(8)
C31 C55 1.503(8)
C31 C32 1.556(7)
C33 N3 1.311(7)
C33 O3 1.339(6)
C34 O3 1.461(6)
C34 C35 1.538(8)
C35 C37 1.512(8)
C35 N3 1.516(7)
C35 C36 1.523(8)
C38 N4 1.297(7)
C38 O4 1.347(6)
C39 O4 1.459(7)
C39 C40 1.534(8)
C40 N4 1.500(7)
C40 C41 1.511(8)
C40 C42 1.517(8)
C43 C48 1.388(8)
C43 C44 1.395(8)
C44 C45 1.387(8)
C45 C46 1.383(9)
C46 C47 1.364(9)
C47 C48 1.386(8)
C49 C54 1.390(8)
C49 C50 1.402(8)
C50 C51 1.394(8)
C51 C52 1.382(9)
C52 C53 1.378(9)
C53 C54 1.397(8)
C55 C56 1.394(8)
C55 C60 1.395(8)
C56 C57 1.395(9)
C57 C58 1.369(9)
C58 C59 1.365(9)
C59 C60 1.397(9)
